data_7250690
loop_
_publ_author_name
'Song, Meng-ran'
'Wu, Qun-yan'
'Jin, Wei'
'Huang, Zhi-wei'
'Hu, Kong-qiu'
'Yuan, Li-yong'
'Wen, Wei'
'Shi, Wei-qun'
'Mei, Lei'

_publ_section_title
;
 Tuning N-donor coordination and assembly structures in uranyl compounds
 of carboxylate ligands with divergent vinyl pyridine groups
;
_journal_issue 33
_journal_name_full CrystEngComm
_journal_page_first 5603
_journal_page_last 5612
_journal_paper_doi 10.1039/D5CE00556F
_journal_volume 27
_journal_year 2025
_chemical_formula_moiety 'C56 H44 N4 O14 U2'
_chemical_formula_sum 'C56 H44 N4 O14 U2'
_chemical_formula_weight 1473.01
_space_group_crystal_system monoclinic
_space_group_IT_number 14
_space_group_name_Hall '-P 2ybc'
_space_group_name_H-M_alt 'P 1 21/c 1'
_atom_sites_solution_hydrogens mixed
_audit_creation_date 2025-04-03
_audit_creation_method
;
Olex2 1.5
(compiled 2025.03.04 svn.red2d20d0 for OlexSys, GUI svn.r7188)
;
_audit_update_record
;
2025-07-07 deposited with the CCDC.	2025-07-15 downloaded from the CCDC.
;
_cell_angle_alpha 90
_cell_angle_beta 99.829(2)
_cell_angle_gamma 90
_cell_formula_units_Z 2
_cell_length_a 17.3390(9)
_cell_length_b 7.1155(4)
_cell_length_c 19.8403(12)
_cell_measurement_reflns_used 9994
_cell_measurement_temperature 170(2)
_cell_measurement_theta_max 27.49
_cell_measurement_theta_min 2.89
_cell_volume 2411.9(2)
_computing_cell_refinement 'SAINT V8.40B (?, 2016)'
_computing_data_reduction 'SAINT V8.40B (?, 2016)'
_computing_molecular_graphics 'Olex2 1.5 (Dolomanov et al., 2009)'
_computing_publication_material 'Olex2 1.5 (Dolomanov et al., 2009)'
_computing_structure_refinement 'XL  (Sheldrick, 2008)'
_computing_structure_solution 'SHELXT 2018/2 (Sheldrick, 2018)'
_diffrn_ambient_temperature 170.00
_diffrn_measured_fraction_theta_full 0.999
_diffrn_measured_fraction_theta_max 0.998
_diffrn_measurement_device_type 'Bruker APEX-II CCD'
_diffrn_measurement_method '\f and \w scans'
_diffrn_radiation_type MoK\a
_diffrn_radiation_wavelength 0.71073
_diffrn_reflns_av_R_equivalents 0.0975
_diffrn_reflns_av_unetI/netI 0.0349
_diffrn_reflns_Laue_measured_fraction_full 0.999
_diffrn_reflns_Laue_measured_fraction_max 0.998
_diffrn_reflns_limit_h_max 22
_diffrn_reflns_limit_h_min -22
_diffrn_reflns_limit_k_max 9
_diffrn_reflns_limit_k_min -9
_diffrn_reflns_limit_l_max 25
_diffrn_reflns_limit_l_min -25
_diffrn_reflns_number 75510
_diffrn_reflns_point_group_measured_fraction_full 0.999
_diffrn_reflns_point_group_measured_fraction_max 0.998
_diffrn_reflns_theta_full 25.242
_diffrn_reflns_theta_max 27.566
_diffrn_reflns_theta_min 2.571
_exptl_absorpt_coefficient_mu 6.783
_exptl_absorpt_correction_T_max 0.7456
_exptl_absorpt_correction_T_min 0.6251
_exptl_absorpt_correction_type none
_exptl_absorpt_process_details
;
SADABS-2016/2 (Bruker,2016/2) was used for absorption correction.
wR2(int) was 0.0875 before and 0.0697 after correction.
The Ratio of minimum to maximum transmission is 0.8384.
The \l/2 correction factor is Not present.
;
_exptl_crystal_density_diffrn 2.028
_exptl_crystal_description block
_exptl_crystal_F_000 1408
_refine_diff_density_max 0.925
_refine_diff_density_min -0.930
_refine_diff_density_rms 0.123
_refine_ls_extinction_method none
_refine_ls_goodness_of_fit_ref 1.055
_refine_ls_hydrogen_treatment constr
_refine_ls_matrix_type full
_refine_ls_number_parameters 344
_refine_ls_number_reflns 5579
_refine_ls_number_restraints 0
_refine_ls_restrained_S_all 1.055
_refine_ls_R_factor_all 0.0404
_refine_ls_R_factor_gt 0.0281
_refine_ls_shift/su_max 0.001
_refine_ls_shift/su_mean 0.000
_refine_ls_structure_factor_coef Fsqd
_refine_ls_weighting_details 'w=1/[\s^2^(Fo^2^)+(0.0138P)^2^+4.1558P] where P=(Fo^2^+2Fc^2^)/3'
_refine_ls_weighting_scheme calc
_refine_ls_wR_factor_gt 0.0478
_refine_ls_wR_factor_ref 0.0508
_reflns_Friedel_coverage 0.000
_reflns_number_gt 4678
_reflns_number_total 5579
_reflns_threshold_expression 'I > 2\s(I)'
_cod_data_source_file d5ce00556f2.cif
_cod_data_source_block 3
_cod_depositor_comments 'Adding full bibliography for 7250686--7250691.cif.'
_cod_database_code 7250690
_shelxl_version_number 2014-3
_shelx_space_group_comment
;
The symmetry employed for this shelxl refinement is uniquely defined
by the following loop, which should always be used as a source of
symmetry information in preference to the above space-group names.
They are only intended as comments.
;
_olex2_refinement_description
;
1.a Rotating group:
 O7(H7A,H7B)
1.b Aromatic/amide H refined with riding coordinates:
 C26(H26), C25(H25), C14(H14), C27(H27), C22(H22), C13(H13), C8(H8), C11(H11),
 C28(H28), C23(H23), C21(H21), C5(H5), C4(H4), C3(H3), C9(H9), C12(H12),
 C19(H19), C17(H17), C7(H7), C18(H18)
;
_olex2_submission_special_instructions 'No special instructions were received'

loop_
_space_group_symop_operation_xyz
'x, y, z'
'-x, y+1/2, -z+1/2'
'-x, -y, -z'
'x, -y-1/2, z-1/2'

loop_
_atom_site_label
_atom_site_type_symbol
_atom_site_fract_x
_atom_site_fract_y
_atom_site_fract_z
_atom_site_U_iso_or_equiv
_atom_site_adp_type
_atom_site_occupancy
_atom_site_site_symmetry_order
_atom_site_calc_flag
_atom_site_refinement_flags_posn
_atom_site_refinement_flags_adp
_atom_site_refinement_flags_occupancy
_atom_site_disorder_assembly
_atom_site_disorder_group
U1 U 0.27878(2) 0.47603(2) 0.72943(2) 0.01726(4) Uani 1 1 d . . . . .
O4 O 0.37036(15) 0.4927(4) 0.84020(13) 0.0242(6) Uani 1 1 d . . . . .
O6 O 0.23039(14) 0.4555(4) 0.61329(13) 0.0218(6) Uani 1 1 d . . . . .
O1 O 0.27708(19) 0.7251(4) 0.72482(16) 0.0276(6) Uani 1 1 d . . . . .
O3 O 0.24415(15) 0.4870(4) 0.84130(13) 0.0270(6) Uani 1 1 d . . . . .
O2 O 0.28788(19) 0.2285(4) 0.73476(16) 0.0285(7) Uani 1 1 d . . . . .
O5 O 0.10016(16) 0.4412(4) 0.58907(15) 0.0312(7) Uani 1 1 d . . . . .
N2 N 0.58932(18) 0.5027(4) 0.31228(17) 0.0229(7) Uani 1 1 d . . . . .
O7 O 0.14262(16) 0.4625(5) 0.72132(15) 0.0382(8) Uani 1 1 d . . . . .
H7A H 0.1208 0.4645 0.6784 0.057 Uiso 1 1 d R U . . .
H7B H 0.1263 0.5648 0.7384 0.057 Uiso 1 1 d R U . . .
N1 N -0.0469(2) 0.5584(5) 1.19009(18) 0.0248(7) Uani 1 1 d . . . . .
C24 C 0.4520(2) 0.4920(5) 0.3702(2) 0.0216(8) Uani 1 1 d . . . . .
C26 C 0.5211(2) 0.5714(6) 0.2788(2) 0.0282(9) Uani 1 1 d . . . . .
H26 H 0.5203 0.6243 0.2347 0.034 Uiso 1 1 calc R U . . .
C25 C 0.4524(2) 0.5692(6) 0.3050(2) 0.0268(9) Uani 1 1 d . . . . .
H25 H 0.4058 0.6194 0.2793 0.032 Uiso 1 1 calc R U . . .
C10 C 0.0727(2) 0.5545(5) 1.1110(2) 0.0205(8) Uani 1 1 d . . . . .
C1 C 0.3141(2) 0.4890(5) 0.87340(19) 0.0204(8) Uani 1 1 d . . . . .
C14 C -0.0012(2) 0.6266(5) 1.0858(2) 0.0236(9) Uani 1 1 d . . . . .
H14 H -0.0122 0.6762 1.0407 0.028 Uiso 1 1 calc R U . . .
C27 C 0.5889(2) 0.4257(6) 0.3737(2) 0.0262(9) Uani 1 1 d . . . . .
H27 H 0.6362 0.3739 0.3977 0.031 Uiso 1 1 calc R U . . .
C22 C 0.3100(2) 0.5318(5) 0.37260(19) 0.0204(8) Uani 1 1 d . . . . .
H22 H 0.3036 0.5626 0.3254 0.024 Uiso 1 1 calc R U . . .
C16 C 0.1679(2) 0.5027(5) 0.49830(18) 0.0179(7) Uani 1 1 d . . . . .
C13 C -0.0588(2) 0.6259(5) 1.1266(2) 0.0244(9) Uani 1 1 d . . . . .
H13 H -0.1089 0.6757 1.1083 0.029 Uiso 1 1 calc R U . . .
C8 C 0.2091(2) 0.5133(5) 1.09339(19) 0.0207(8) Uani 1 1 d . . . . .
H8 H 0.2221 0.4969 1.1415 0.025 Uiso 1 1 calc R U . . .
C11 C 0.0844(2) 0.4820(6) 1.1776(2) 0.0263(9) Uani 1 1 d . . . . .
H11 H 0.1337 0.4303 1.1973 0.032 Uiso 1 1 calc R U . . .
C15 C 0.1650(2) 0.4623(5) 0.57167(19) 0.0187(7) Uani 1 1 d . . . . .
C28 C 0.5225(2) 0.4183(6) 0.4038(2) 0.0260(9) Uani 1 1 d . . . . .
H28 H 0.5251 0.3625 0.4477 0.031 Uiso 1 1 calc R U . . .
C23 C 0.3821(2) 0.4889(5) 0.4030(2) 0.0234(8) Uani 1 1 d . . . . .
H23 H 0.3890 0.4532 0.4498 0.028 Uiso 1 1 calc R U . . .
C21 C 0.2373(2) 0.4890(5) 0.47192(19) 0.0183(7) Uani 1 1 d . . . . .
H21 H 0.2837 0.4468 0.5004 0.022 Uiso 1 1 calc R U . . .
C6 C 0.2741(2) 0.4954(5) 1.05507(19) 0.0194(8) Uani 1 1 d . . . . .
C5 C 0.3487(2) 0.4528(5) 1.0908(2) 0.0225(8) Uani 1 1 d . . . . .
H5 H 0.3565 0.4415 1.1392 0.027 Uiso 1 1 calc R U . . .
C4 C 0.4116(2) 0.4269(6) 1.0570(2) 0.0252(9) Uani 1 1 d . . . . .
H4 H 0.4619 0.3982 1.0822 0.030 Uiso 1 1 calc R U . . .
C20 C 0.2391(2) 0.5372(5) 0.40357(19) 0.0186(7) Uani 1 1 d . . . . .
C3 C 0.4011(2) 0.4429(5) 0.9867(2) 0.0232(8) Uani 1 1 d . . . . .
H3 H 0.4442 0.4260 0.9636 0.028 Uiso 1 1 calc R U . . .
C2 C 0.3272(2) 0.4839(5) 0.94957(19) 0.0190(7) Uani 1 1 d . . . . .
C9 C 0.1346(2) 0.5495(5) 1.0690(2) 0.0222(8) Uani 1 1 d . . . . .
H9 H 0.1204 0.5737 1.0214 0.027 Uiso 1 1 calc R U . . .
C12 C 0.0235(2) 0.4866(6) 1.2143(2) 0.0274(9) Uani 1 1 d . . . . .
H12 H 0.0322 0.4359 1.2593 0.033 Uiso 1 1 calc R U . . .
C19 C 0.1703(2) 0.6001(5) 0.3627(2) 0.0226(8) Uani 1 1 d . . . . .
H19 H 0.1707 0.6337 0.3164 0.027 Uiso 1 1 calc R U . . .
C17 C 0.0997(2) 0.5647(5) 0.4557(2) 0.0201(8) Uani 1 1 d . . . . .
H17 H 0.0520 0.5728 0.4732 0.024 Uiso 1 1 calc R U . . .
C7 C 0.2643(2) 0.5112(5) 0.98362(18) 0.0177(7) Uani 1 1 d . . . . .
H7 H 0.2143 0.5407 0.9582 0.021 Uiso 1 1 calc R U . . .
C18 C 0.1012(2) 0.6140(5) 0.3889(2) 0.0252(9) Uani 1 1 d . . . . .
H18 H 0.0548 0.6577 0.3607 0.030 Uiso 1 1 calc R U . . .

loop_
_atom_site_aniso_label
_atom_site_aniso_U_11
_atom_site_aniso_U_22
_atom_site_aniso_U_33
_atom_site_aniso_U_23
_atom_site_aniso_U_13
_atom_site_aniso_U_12
U1 0.01530(7) 0.02399(7) 0.01349(6) -0.00095(6) 0.00527(4) -0.00003(6)
O4 0.0205(13) 0.0355(16) 0.0177(13) -0.0003(12) 0.0065(11) 0.0004(12)
O6 0.0160(13) 0.0347(15) 0.0155(13) 0.0007(12) 0.0046(10) -0.0005(11)
O1 0.0281(16) 0.0316(15) 0.0224(16) -0.0008(13) 0.0024(13) 0.0031(13)
O3 0.0177(13) 0.0488(18) 0.0145(13) -0.0002(13) 0.0034(10) 0.0038(13)
O2 0.0370(19) 0.0263(14) 0.0220(16) -0.0002(12) 0.0049(14) -0.0019(13)
O5 0.0154(14) 0.058(2) 0.0216(15) 0.0033(14) 0.0065(12) -0.0023(13)
N2 0.0167(15) 0.0268(18) 0.0273(18) 0.0024(14) 0.0095(13) 0.0001(13)
O7 0.0210(15) 0.077(2) 0.0183(15) -0.0064(16) 0.0075(12) -0.0031(16)
N1 0.0240(18) 0.0292(18) 0.0237(18) -0.0008(14) 0.0111(15) -0.0023(14)
C24 0.0202(18) 0.024(2) 0.0224(19) -0.0011(16) 0.0085(15) -0.0009(16)
C26 0.023(2) 0.038(2) 0.025(2) 0.0070(18) 0.0108(18) 0.0058(17)
C25 0.020(2) 0.034(2) 0.027(2) 0.0053(18) 0.0085(18) 0.0058(17)
C10 0.025(2) 0.0189(19) 0.0184(19) 0.0000(15) 0.0051(16) -0.0008(15)
C1 0.0235(19) 0.0216(19) 0.0165(18) -0.0019(15) 0.0049(15) 0.0016(16)
C14 0.024(2) 0.029(2) 0.019(2) 0.0053(16) 0.0074(17) 0.0016(16)
C27 0.017(2) 0.031(2) 0.031(2) 0.0042(17) 0.0047(17) 0.0034(16)
C22 0.0216(19) 0.0248(19) 0.0169(18) 0.0020(16) 0.0093(15) 0.0023(16)
C16 0.0190(18) 0.0187(19) 0.0166(18) -0.0018(15) 0.0046(14) -0.0009(15)
C13 0.022(2) 0.026(2) 0.026(2) 0.0001(16) 0.0061(18) 0.0001(16)
C8 0.0250(19) 0.023(2) 0.0152(18) -0.0028(15) 0.0061(15) -0.0010(16)
C11 0.025(2) 0.036(2) 0.0193(19) 0.0035(18) 0.0070(16) 0.0031(18)
C15 0.0207(19) 0.0202(18) 0.0158(18) 0.0006(15) 0.0052(15) 0.0002(15)
C28 0.025(2) 0.032(2) 0.022(2) 0.0069(17) 0.0078(17) -0.0018(17)
C23 0.025(2) 0.029(2) 0.0191(19) 0.0037(17) 0.0098(16) -0.0015(17)
C21 0.0197(18) 0.0195(19) 0.0168(18) -0.0020(15) 0.0061(14) -0.0008(15)
C6 0.0215(18) 0.019(2) 0.0191(18) -0.0018(15) 0.0084(15) -0.0013(15)
C5 0.025(2) 0.026(2) 0.0167(19) 0.0039(16) 0.0027(16) -0.0011(16)
C4 0.0154(19) 0.034(2) 0.025(2) 0.0052(17) 0.0007(16) -0.0003(16)
C20 0.0213(19) 0.0186(17) 0.0173(18) -0.0010(15) 0.0072(15) -0.0030(15)
C3 0.0177(19) 0.029(2) 0.024(2) -0.0023(16) 0.0068(16) -0.0007(16)
C2 0.0222(19) 0.0163(18) 0.0196(18) -0.0001(15) 0.0068(15) 0.0000(15)
C9 0.024(2) 0.028(2) 0.0165(19) 0.0042(16) 0.0074(16) 0.0004(16)
C12 0.028(2) 0.037(2) 0.0190(19) 0.0020(18) 0.0088(16) -0.0009(18)
C19 0.024(2) 0.029(2) 0.015(2) 0.0034(15) 0.0038(16) -0.0046(16)
C17 0.0179(19) 0.022(2) 0.022(2) -0.0003(15) 0.0059(16) -0.0003(15)
C7 0.0180(18) 0.0169(18) 0.0187(18) -0.0001(14) 0.0044(14) -0.0005(14)
C18 0.021(2) 0.029(2) 0.024(2) 0.0024(17) 0.0015(17) 0.0023(16)

loop_
_atom_type_symbol
_atom_type_description
_atom_type_scat_dispersion_real
_atom_type_scat_dispersion_imag
_atom_type_scat_source
C C 0.0033 0.0016 'International Tables Vol C Tables 4.2.6.8 and 6.1.1.4'
H H 0.0000 0.0000 'International Tables Vol C Tables 4.2.6.8 and 6.1.1.4'
N N 0.0061 0.0033 'International Tables Vol C Tables 4.2.6.8 and 6.1.1.4'
O O 0.0106 0.0060 'International Tables Vol C Tables 4.2.6.8 and 6.1.1.4'
U U -9.6767 9.6646 'International Tables Vol C Tables 4.2.6.8 and 6.1.1.4'

loop_
_geom_angle_atom_site_label_1
_geom_angle_atom_site_label_2
_geom_angle_atom_site_label_3
_geom_angle
_geom_angle_site_symmetry_1
_geom_angle_site_symmetry_3
_geom_angle_publ_flag
O4 U1 N2 79.18(9) . 3_666 ?
O4 U1 C1 26.71(9) . . ?
O6 U1 O4 161.87(8) . . ?
O6 U1 O3 144.77(9) . . ?
O6 U1 N2 82.79(10) . 3_666 ?
O6 U1 O7 74.89(9) . . ?
O6 U1 C1 171.26(10) . . ?
O1 U1 O4 90.02(12) . . ?
O1 U1 O6 90.66(12) . . ?
O1 U1 O3 90.61(13) . . ?
O1 U1 N2 86.12(13) . 3_666 ?
O1 U1 O7 91.71(14) . . ?
O1 U1 C1 91.05(13) . . ?
O3 U1 O4 53.33(8) . . ?
O3 U1 N2 132.41(10) . 3_666 ?
O3 U1 C1 26.64(9) . . ?
O2 U1 O4 87.58(12) . . ?
O2 U1 O6 90.59(12) . . ?
O2 U1 O1 175.90(13) . . ?
O2 U1 O3 90.62(13) . . ?
O2 U1 N2 90.15(13) . 3_666 ?
O2 U1 O7 92.38(14) . . ?
O2 U1 C1 88.30(13) . . ?
N2 U1 C1 105.88(11) 3_666 . ?
O7 U1 O4 123.20(9) . . ?
O7 U1 O3 69.87(9) . . ?
O7 U1 N2 157.56(10) . 3_666 ?
O7 U1 C1 96.49(10) . . ?
C1 O4 U1 91.5(2) . . ?
C15 O6 U1 140.0(2) . . ?
C1 O3 U1 95.5(2) . . ?
C26 N2 U1 125.2(3) . 3_666 ?
C27 N2 U1 117.5(2) . 3_666 ?
C27 N2 C26 117.3(3) . . ?
U1 O7 H7A 109.4 . . ?
U1 O7 H7B 109.2 . . ?
H7A O7 H7B 104.5 . . ?
C13 N1 C12 117.6(3) . . ?
C25 C24 C23 123.1(4) . . ?
C28 C24 C25 116.5(3) . . ?
C28 C24 C23 120.4(4) . . ?
N2 C26 H26 118.2 . . ?
N2 C26 C25 123.6(4) . . ?
C25 C26 H26 118.2 . . ?
C24 C25 H25 120.3 . . ?
C26 C25 C24 119.5(4) . . ?
C26 C25 H25 120.3 . . ?
C14 C10 C11 116.9(4) . . ?
C14 C10 C9 121.5(4) . . ?
C11 C10 C9 121.6(4) . . ?
O4 C1 U1 61.79(19) . . ?
O4 C1 O3 119.6(3) . . ?
O4 C1 C2 122.0(3) . . ?
O3 C1 U1 57.85(18) . . ?
O3 C1 C2 118.4(3) . . ?
C2 C1 U1 175.1(3) . . ?
C10 C14 H14 120.0 . . ?
C13 C14 C10 120.0(4) . . ?
C13 C14 H14 120.0 . . ?
N2 C27 H27 118.6 . . ?
N2 C27 C28 122.8(4) . . ?
C28 C27 H27 118.6 . . ?
C23 C22 H22 116.3 . . ?
C23 C22 C20 127.4(4) . . ?
C20 C22 H22 116.3 . . ?
C21 C16 C15 121.8(3) . . ?
C21 C16 C17 119.3(3) . . ?
C17 C16 C15 118.8(3) . . ?
N1 C13 C14 122.8(4) . . ?
N1 C13 H13 118.6 . . ?
C14 C13 H13 118.6 . . ?
C6 C8 H8 116.1 . . ?
C9 C8 H8 116.1 . . ?
C9 C8 C6 127.9(4) . . ?
C10 C11 H11 120.4 . . ?
C12 C11 C10 119.1(4) . . ?
C12 C11 H11 120.4 . . ?
O6 C15 C16 117.4(3) . . ?
O5 C15 O6 124.0(3) . . ?
O5 C15 C16 118.5(3) . . ?
C24 C28 H28 119.8 . . ?
C27 C28 C24 120.4(4) . . ?
C27 C28 H28 119.8 . . ?
C24 C23 H23 117.3 . . ?
C22 C23 C24 125.4(4) . . ?
C22 C23 H23 117.3 . . ?
C16 C21 H21 119.7 . . ?
C16 C21 C20 120.6(3) . . ?
C20 C21 H21 119.7 . . ?
C5 C6 C8 118.8(3) . . ?
C5 C6 C7 118.1(3) . . ?
C7 C6 C8 123.1(3) . . ?
C6 C5 H5 119.3 . . ?
C4 C5 C6 121.3(4) . . ?
C4 C5 H5 119.3 . . ?
C5 C4 H4 120.1 . . ?
C3 C4 C5 119.9(4) . . ?
C3 C4 H4 120.1 . . ?
C21 C20 C22 123.9(3) . . ?
C19 C20 C22 117.4(3) . . ?
C19 C20 C21 118.7(3) . . ?
C4 C3 H3 119.9 . . ?
C4 C3 C2 120.2(4) . . ?
C2 C3 H3 119.9 . . ?
C3 C2 C1 120.6(3) . . ?
C7 C2 C1 119.5(3) . . ?
C7 C2 C3 119.8(3) . . ?
C10 C9 H9 118.0 . . ?
C8 C9 C10 124.0(4) . . ?
C8 C9 H9 118.0 . . ?
N1 C12 C11 123.7(4) . . ?
N1 C12 H12 118.2 . . ?
C11 C12 H12 118.2 . . ?
C20 C19 H19 119.6 . . ?
C18 C19 C20 120.8(4) . . ?
C18 C19 H19 119.6 . . ?
C16 C17 H17 119.7 . . ?
C18 C17 C16 120.5(4) . . ?
C18 C17 H17 119.7 . . ?
C6 C7 H7 119.6 . . ?
C2 C7 C6 120.7(3) . . ?
C2 C7 H7 119.6 . . ?
C19 C18 H18 119.9 . . ?
C17 C18 C19 120.1(4) . . ?
C17 C18 H18 119.9 . . ?

loop_
_geom_bond_atom_site_label_1
_geom_bond_atom_site_label_2
_geom_bond_distance
_geom_bond_site_symmetry_2
_geom_bond_publ_flag
U1 O4 2.485(3) . ?
U1 O6 2.318(3) . ?
U1 O1 1.775(3) . ?
U1 O3 2.398(3) . ?
U1 O2 1.770(3) . ?
U1 N2 2.566(3) 3_666 ?
U1 O7 2.341(3) . ?
U1 C1 2.819(4) . ?
O4 C1 1.267(4) . ?
O6 C15 1.285(4) . ?
O3 C1 1.270(4) . ?
O5 C15 1.240(4) . ?
N2 U1 2.566(3) 3_666 ?
N2 C26 1.345(5) . ?
N2 C27 1.337(5) . ?
O7 H7A 0.8704 . ?
O7 H7B 0.8702 . ?
N1 C13 1.332(5) . ?
N1 C12 1.335(5) . ?
C24 C25 1.407(5) . ?
C24 C28 1.390(5) . ?
C24 C23 1.471(5) . ?
C26 H26 0.9500 . ?
C26 C25 1.379(5) . ?
C25 H25 0.9500 . ?
C10 C14 1.392(5) . ?
C10 C11 1.401(5) . ?
C10 C9 1.468(5) . ?
C1 C2 1.490(5) . ?
C14 H14 0.9500 . ?
C14 C13 1.389(6) . ?
C27 H27 0.9500 . ?
C27 C28 1.386(6) . ?
C22 H22 0.9500 . ?
C22 C23 1.327(5) . ?
C22 C20 1.465(5) . ?
C16 C15 1.493(5) . ?
C16 C21 1.395(5) . ?
C16 C17 1.402(5) . ?
C13 H13 0.9500 . ?
C8 H8 0.9500 . ?
C8 C6 1.468(5) . ?
C8 C9 1.325(5) . ?
C11 H11 0.9500 . ?
C11 C12 1.382(5) . ?
C28 H28 0.9500 . ?
C23 H23 0.9500 . ?
C21 H21 0.9500 . ?
C21 C20 1.405(5) . ?
C6 C5 1.398(5) . ?
C6 C7 1.403(5) . ?
C5 H5 0.9500 . ?
C5 C4 1.387(5) . ?
C4 H4 0.9500 . ?
C4 C3 1.380(6) . ?
C20 C19 1.398(5) . ?
C3 H3 0.9500 . ?
C3 C2 1.395(5) . ?
C2 C7 1.391(5) . ?
C9 H9 0.9500 . ?
C12 H12 0.9500 . ?
C19 H19 0.9500 . ?
C19 C18 1.389(6) . ?
C17 H17 0.9500 . ?
C17 C18 1.376(6) . ?
C7 H7 0.9500 . ?
C18 H18 0.9500 . ?

loop_
_geom_torsion_atom_site_label_1
_geom_torsion_atom_site_label_2
_geom_torsion_atom_site_label_3
_geom_torsion_atom_site_label_4
_geom_torsion
_geom_torsion_site_symmetry_1
_geom_torsion_site_symmetry_2
_geom_torsion_site_symmetry_3
_geom_torsion_site_symmetry_4
_geom_torsion_publ_flag
U1 O4 C1 O3 -2.7(4) . . . . ?
U1 O4 C1 C2 176.3(3) . . . . ?
U1 O6 C15 O5 -18.1(6) . . . . ?
U1 O6 C15 C16 160.4(3) . . . . ?
U1 O3 C1 O4 2.8(4) . . . . ?
U1 O3 C1 C2 -176.3(3) . . . . ?
U1 N2 C26 C25 -175.2(3) 3_666 . . . ?
U1 N2 C27 C28 175.4(3) 3_666 . . . ?
O4 C1 C2 C3 -13.7(5) . . . . ?
O4 C1 C2 C7 169.5(3) . . . . ?
O3 C1 C2 C3 165.3(4) . . . . ?
O3 C1 C2 C7 -11.5(5) . . . . ?
N2 C26 C25 C24 0.1(7) . . . . ?
N2 C27 C28 C24 0.2(6) . . . . ?
C26 N2 C27 C28 -1.4(6) . . . . ?
C25 C24 C28 C27 1.1(6) . . . . ?
C25 C24 C23 C22 10.1(6) . . . . ?
C10 C14 C13 N1 0.0(6) . . . . ?
C10 C11 C12 N1 -0.5(6) . . . . ?
C1 C2 C7 C6 176.0(3) . . . . ?
C14 C10 C11 C12 -0.4(6) . . . . ?
C14 C10 C9 C8 167.9(4) . . . . ?
C27 N2 C26 C25 1.2(6) . . . . ?
C22 C20 C19 C18 -178.3(4) . . . . ?
C16 C21 C20 C22 178.2(3) . . . . ?
C16 C21 C20 C19 0.4(5) . . . . ?
C16 C17 C18 C19 0.9(6) . . . . ?
C13 N1 C12 C11 1.2(6) . . . . ?
C8 C6 C5 C4 177.4(4) . . . . ?
C8 C6 C7 C2 -176.8(3) . . . . ?
C11 C10 C14 C13 0.7(6) . . . . ?
C11 C10 C9 C8 -14.0(6) . . . . ?
C15 C16 C21 C20 -176.7(3) . . . . ?
C15 C16 C17 C18 176.1(3) . . . . ?
C28 C24 C25 C26 -1.2(6) . . . . ?
C28 C24 C23 C22 -170.6(4) . . . . ?
C23 C24 C25 C26 178.1(4) . . . . ?
C23 C24 C28 C27 -178.3(4) . . . . ?
C23 C22 C20 C21 -2.5(6) . . . . ?
C23 C22 C20 C19 175.4(4) . . . . ?
C21 C16 C15 O6 15.2(5) . . . . ?
C21 C16 C15 O5 -166.2(4) . . . . ?
C21 C16 C17 C18 -0.8(5) . . . . ?
C21 C20 C19 C18 -0.3(6) . . . . ?
C6 C8 C9 C10 176.5(4) . . . . ?
C6 C5 C4 C3 -0.1(6) . . . . ?
C5 C6 C7 C2 0.4(5) . . . . ?
C5 C4 C3 C2 -0.4(6) . . . . ?
C4 C3 C2 C1 -175.9(4) . . . . ?
C4 C3 C2 C7 0.9(6) . . . . ?
C20 C22 C23 C24 -177.7(4) . . . . ?
C20 C19 C18 C17 -0.4(6) . . . . ?
C3 C2 C7 C6 -0.8(5) . . . . ?
C9 C10 C14 C13 178.8(4) . . . . ?
C9 C10 C11 C12 -178.5(4) . . . . ?
C9 C8 C6 C5 -178.8(4) . . . . ?
C9 C8 C6 C7 -1.6(6) . . . . ?
C12 N1 C13 C14 -0.9(6) . . . . ?
C17 C16 C15 O6 -161.7(3) . . . . ?
C17 C16 C15 O5 16.9(5) . . . . ?
C17 C16 C21 C20 0.2(5) . . . . ?
C7 C6 C5 C4 0.1(6) . . . . ?
